data_7705657
loop_
_publ_author_name
'Maliszewski, Benon P.'
'Tzouras, Nikolaos V.'
'Guillet, S\'ebastien G'
'Saab, Marina'
'Beli\<s, Marek'
'Van Hecke, Kristof'
'Nahra, Fady'
'Nolan, Steven P.'

_publ_section_title
;
 A general protocol for the synthesis of Pt-NHC (NHC = N-heterocyclic
 carbene) hydrosilylation catalysts.
;
_journal_issue 41
_journal_name_full 'Dalton transactions (Cambridge, England : 2003)'
_journal_page_first 14673
_journal_page_last 14679
_journal_paper_doi 10.1039/d0dt03480k
_journal_volume 49
_journal_year 2020
_chemical_formula_moiety 'C71 H62 Cl2 N2 Pt S, 2(C H Cl3)'
_chemical_formula_sum 'C73 H64 Cl8 N2 Pt S'
_chemical_formula_weight 1480.01
_space_group_crystal_system orthorhombic
_space_group_IT_number 61
_space_group_name_Hall '-P 2ac 2ab'
_space_group_name_H-M_alt 'P b c a'
_atom_sites_solution_hydrogens geom
_atom_sites_solution_primary dual
_audit_creation_date 2020-07-06
_audit_creation_method
;
Olex2 1.2
(compiled 2018.05.29 svn.r3508 for OlexSys, GUI svn.r5506)
;
_audit_update_record
;
2020-07-10 deposited with the CCDC.	2020-10-09 downloaded from the CCDC.
;
_cell_angle_alpha 90
_cell_angle_beta 90
_cell_angle_gamma 90
_cell_formula_units_Z 8
_cell_length_a 18.2534(2)
_cell_length_b 19.4975(2)
_cell_length_c 37.0427(3)
_cell_measurement_reflns_used 15446
_cell_measurement_temperature 100.80(10)
_cell_measurement_theta_max 73.7370
_cell_measurement_theta_min 3.3740
_cell_volume 13183.3(2)
_computing_cell_refinement 'CrysAlisPro 1.171.40.67a (Rigaku OD, 2019)'
_computing_data_collection 'CrysAlisPro 1.171.40.67a (Rigaku OD, 2019)'
_computing_data_reduction 'CrysAlisPro 1.171.40.67a (Rigaku OD, 2019)'
_computing_molecular_graphics 'Olex2 (Dolomanov et al., 2009)'
_computing_publication_material 'Olex2 (Dolomanov et al., 2009)'
_computing_structure_refinement 'ShelXL (Sheldrick, 2015)'
_computing_structure_solution 'ShelXT (Sheldrick, 2015)'
_diffrn_ambient_environment N~2~
_diffrn_ambient_temperature 100.80(10)
_diffrn_detector 'CCD plate'
_diffrn_detector_area_resol_mean 10.4839
_diffrn_detector_type Atlas
_diffrn_measured_fraction_theta_full 0.999
_diffrn_measured_fraction_theta_max 0.980
_diffrn_measurement_details
;
List of Runs (angles in degrees, time in seconds):

  # Type    Start    End  Width  t~exp~   \w     \q     \k     \f   Frames
#--------------------------------------------------------------------------
  1  \w    -83.00  38.00   1.00    5.00    --  -41.68  19.00 -60.00  121
  2  \w     27.00  98.00   1.00    5.00    --   41.68-125.00  60.00   71
  3  \w     33.00 112.00   1.00   27.00    --  106.01-125.00  60.00   79
  4  \w     80.00 178.00   1.00   27.00    --  106.01  45.00-150.00   98
  5  \w     33.00 112.00   1.00   27.00    --  106.01-125.00  30.00   79
  6  \w    103.00 178.00   1.00   27.00    --  106.01  77.00-150.00   75
  7  \w    113.00 178.00   1.00   27.00    --  106.01  77.00 -60.00   65
  8  \w     83.00 163.00   1.00   27.00    --  106.01  30.00 -60.00   80
;
_diffrn_measurement_device 'four-circle diffractometer'
_diffrn_measurement_device_type 'SuperNova, Dual, Cu at home/near, Atlas'
_diffrn_measurement_method '\w scans'
_diffrn_orient_matrix_type 'CrysAlisPro convention (1999,Acta A55,543-557)'
_diffrn_orient_matrix_UB_11 0.0148409000
_diffrn_orient_matrix_UB_12 -0.0015674000
_diffrn_orient_matrix_UB_13 -0.0409328000
_diffrn_orient_matrix_UB_21 -0.0204337000
_diffrn_orient_matrix_UB_22 0.0765161000
_diffrn_orient_matrix_UB_23 -0.0026247000
_diffrn_orient_matrix_UB_31 0.0805255000
_diffrn_orient_matrix_UB_32 0.0196675000
_diffrn_orient_matrix_UB_33 0.0068742000
_diffrn_radiation_monochromator mirror
_diffrn_radiation_probe x-ray
_diffrn_radiation_type CuK\a
_diffrn_radiation_wavelength 1.54184
_diffrn_reflns_av_R_equivalents 0.0463
_diffrn_reflns_av_unetI/netI 0.0437
_diffrn_reflns_Laue_measured_fraction_full 0.999
_diffrn_reflns_Laue_measured_fraction_max 0.980
_diffrn_reflns_limit_h_max 22
_diffrn_reflns_limit_h_min -16
_diffrn_reflns_limit_k_max 23
_diffrn_reflns_limit_k_min -17
_diffrn_reflns_limit_l_max 44
_diffrn_reflns_limit_l_min -45
_diffrn_reflns_number 53525
_diffrn_reflns_point_group_measured_fraction_full 0.999
_diffrn_reflns_point_group_measured_fraction_max 0.980
_diffrn_reflns_theta_full 67.684
_diffrn_reflns_theta_max 74.000
_diffrn_reflns_theta_min 3.400
_diffrn_source 'micro-focus sealed X-ray tube'
_diffrn_source_type 'SuperNova (Cu) X-ray Source'
_exptl_absorpt_coefficient_mu 7.600
_exptl_absorpt_correction_T_max 1.00000
_exptl_absorpt_correction_T_min 0.80365
_exptl_absorpt_correction_type multi-scan
_exptl_absorpt_process_details
;
CrysAlisPro 1.171.40.67a (Rigaku Oxford Diffraction, 2019)
Empirical absorption correction using spherical harmonics,
 implemented in SCALE3 ABSPACK scaling algorithm.
;
_exptl_crystal_colour 'light colourless'
_exptl_crystal_colour_modifier light
_exptl_crystal_colour_primary colourless
_exptl_crystal_density_diffrn 1.491
_exptl_crystal_description needle
_exptl_crystal_F_000 5968
_exptl_crystal_size_max 0.166
_exptl_crystal_size_mid 0.068
_exptl_crystal_size_min 0.053
_refine_diff_density_max 1.525
_refine_diff_density_min -1.262
_refine_diff_density_rms 0.111
_refine_ls_extinction_method none
_refine_ls_goodness_of_fit_ref 1.039
_refine_ls_hydrogen_treatment constr
_refine_ls_matrix_type full
_refine_ls_number_parameters 770
_refine_ls_number_reflns 13110
_refine_ls_number_restraints 0
_refine_ls_restrained_S_all 1.039
_refine_ls_R_factor_all 0.0535
_refine_ls_R_factor_gt 0.0410
_refine_ls_shift/su_max 0.004
_refine_ls_shift/su_mean 0.000
_refine_ls_structure_factor_coef Fsqd
_refine_ls_weighting_details 'w=1/[\s^2^(Fo^2^)+(0.0460P)^2^+26.3294P] where P=(Fo^2^+2Fc^2^)/3'
_refine_ls_weighting_scheme calc
_refine_ls_wR_factor_gt 0.0968
_refine_ls_wR_factor_ref 0.1043
_reflns_Friedel_coverage 0.000
_reflns_number_gt 10707
_reflns_number_total 13110
_reflns_threshold_expression 'I > 2\s(I)'
_cod_data_source_file d0dt03480k2.cif
_cod_data_source_block nt213
_cod_depositor_comments 'Adding full bibliography for 7705653--7705658.cif.'
_cod_database_code 7705657
_shelx_shelxl_version_number 2018/3
_chemical_oxdiff_formula 'C69 H58 Cl2 N2 Pt S'
_shelx_space_group_comment
;
The symmetry employed for this shelxl refinement is uniquely defined
by the following loop, which should always be used as a source of
symmetry information in preference to the above space-group names.
They are only intended as comments.
;
_reflns_odcompleteness_completeness 99.91
_reflns_odcompleteness_iscentric 1
_reflns_odcompleteness_theta 66.97
_olex2_refinement_description
;
1. Fixed Uiso
 At 1.2 times of:
  All C(H) groups
 At 1.5 times of:
  All C(H,H,H) groups
2.a Ternary CH refined with riding coordinates:
 C12(H12), C26(H26), C45(H45), C59(H59), C72(H72), C73(H73)
2.b Aromatic/amide H refined with riding coordinates:
 C4(H4), C5(H5), C8(H8), C10(H10), C14(H14), C15(H15), C16(H16), C17(H17),
 C18(H18), C20(H20), C21(H21), C22(H22), C23(H23), C24(H24), C28(H28), C29(H29),
  C30(H30), C31(H31), C32(H32), C34(H34), C35(H35), C36(H36), C37(H37),
 C38(H38), C41(H41), C43(H43), C47(H47), C48(H48), C49(H49), C50(H50), C51(H51),
  C53(H53), C54(H54), C55(H55), C56(H56), C57(H57), C61(H61), C62(H62),
 C63(H63), C64(H64), C65(H65), C67(H67), C68(H68), C69(H69), C70(H70), C71(H71)
2.c Idealised Me refined as rotating group:
 C1(H1A,H1B,H1C), C2(H2A,H2B,H2C), C25(H25A,H25B,H25C), C58(H58A,H58B,H58C)
;
_olex2_date_sample_data_collection 2019-12-11
_olex2_exptl_crystal_mounting_method 'Mounted on a nylon loop'
_olex2_submission_special_instructions 'No special instructions were received'
_oxdiff_exptl_absorpt_empirical_details
;
Empirical correction (ABSPACK) includes:
- Absorption correction using spherical harmonics
- Frame scaling
;
_oxdiff_exptl_absorpt_empirical_full_max 1.343
_oxdiff_exptl_absorpt_empirical_full_min 0.852

loop_
_space_group_symop_operation_xyz
'x, y, z'
'-x+1/2, -y, z+1/2'
'-x, y+1/2, -z+1/2'
'x+1/2, -y+1/2, -z'
'-x, -y, -z'
'x-1/2, y, -z-1/2'
'x, -y-1/2, z-1/2'
'-x-1/2, y-1/2, z'

loop_
_atom_site_label
_atom_site_type_symbol
_atom_site_fract_x
_atom_site_fract_y
_atom_site_fract_z
_atom_site_U_iso_or_equiv
_atom_site_adp_type
_atom_site_occupancy
_atom_site_site_symmetry_order
_atom_site_calc_flag
_atom_site_refinement_flags_posn
_atom_site_refinement_flags_adp
_atom_site_refinement_flags_occupancy
_atom_site_disorder_assembly
_atom_site_disorder_group
Pt1 Pt 0.39363(2) 0.55193(2) 0.43423(2) 0.01881(6) Uani 1 1 d . . . . .
Cl1 Cl 0.26913(5) 0.56455(5) 0.44345(3) 0.02506(19) Uani 1 1 d . . . . .
Cl2 Cl 0.51813(5) 0.54030(5) 0.42494(3) 0.02565(19) Uani 1 1 d . . . . .
S1 S 0.40954(6) 0.48537(5) 0.48605(3) 0.0264(2) Uani 1 1 d . . . . .
N1 N 0.41711(17) 0.68311(16) 0.39289(8) 0.0164(6) Uani 1 1 d . . . . .
N2 N 0.35017(17) 0.61304(15) 0.36210(8) 0.0161(6) Uani 1 1 d . . . . .
C1 C 0.4466(3) 0.4031(2) 0.47421(14) 0.0356(10) Uani 1 1 d . . . . .
H1A H 0.410577 0.377434 0.459991 0.053 Uiso 1 1 calc GR . . . .
H1B H 0.458250 0.377448 0.496249 0.053 Uiso 1 1 calc GR . . . .
H1C H 0.491343 0.409368 0.459941 0.053 Uiso 1 1 calc GR . . . .
C2 C 0.3246(3) 0.4585(3) 0.50628(13) 0.0400(11) Uani 1 1 d . . . . .
H2A H 0.297786 0.498869 0.514919 0.060 Uiso 1 1 calc GR . . . .
H2B H 0.334853 0.427891 0.526630 0.060 Uiso 1 1 calc GR . . . .
H2C H 0.294960 0.434267 0.488306 0.060 Uiso 1 1 calc GR . . . .
C3 C 0.3883(2) 0.6183(2) 0.39361(10) 0.0180(7) Uani 1 1 d . . . . .
C4 C 0.3968(2) 0.7166(2) 0.36150(10) 0.0196(7) Uani 1 1 d . . . . .
H4 H 0.409322 0.762231 0.354965 0.024 Uiso 1 1 calc R . . . .
C5 C 0.3565(2) 0.67318(19) 0.34216(10) 0.0198(7) Uani 1 1 d . . . . .
H5 H 0.335829 0.681695 0.319042 0.024 Uiso 1 1 calc R . . . .
C6 C 0.4681(2) 0.71058(19) 0.41925(10) 0.0178(7) Uani 1 1 d . . . . .
C7 C 0.4437(2) 0.72598(19) 0.45423(10) 0.0196(7) Uani 1 1 d . . . . .
C8 C 0.4943(2) 0.7490(2) 0.47935(10) 0.0224(8) Uani 1 1 d . . . . .
H8 H 0.478303 0.759156 0.503164 0.027 Uiso 1 1 calc R . . . .
C9 C 0.5683(2) 0.7578(2) 0.47064(11) 0.0232(8) Uani 1 1 d . . . . .
C10 C 0.5897(2) 0.7463(2) 0.43510(11) 0.0234(8) Uani 1 1 d . . . . .
H10 H 0.639259 0.754203 0.428540 0.028 Uiso 1 1 calc R . . . .
C11 C 0.5409(2) 0.7238(2) 0.40886(10) 0.0198(7) Uani 1 1 d . . . . .
C12 C 0.5646(2) 0.7220(2) 0.36943(10) 0.0211(7) Uani 1 1 d . . . . .
H12 H 0.533469 0.686650 0.357272 0.025 Uiso 1 1 calc R . . . .
C13 C 0.5487(2) 0.7899(2) 0.35080(11) 0.0240(8) Uani 1 1 d . . . . .
C14 C 0.5412(2) 0.7915(3) 0.31339(12) 0.0313(9) Uani 1 1 d . . . . .
H14 H 0.547005 0.750407 0.299946 0.038 Uiso 1 1 calc R . . . .
C15 C 0.5255(3) 0.8524(3) 0.29537(13) 0.0400(11) Uani 1 1 d . . . . .
H15 H 0.521273 0.852443 0.269807 0.048 Uiso 1 1 calc R . . . .
C16 C 0.5160(3) 0.9130(3) 0.31437(15) 0.0407(11) Uani 1 1 d . . . . .
H16 H 0.505212 0.954488 0.302035 0.049 Uiso 1 1 calc R . . . .
C17 C 0.5225(3) 0.9121(2) 0.35163(15) 0.0408(11) Uani 1 1 d . . . . .
H17 H 0.515639 0.953194 0.364977 0.049 Uiso 1 1 calc R . . . .
C18 C 0.5389(3) 0.8512(2) 0.36970(12) 0.0323(9) Uani 1 1 d . . . . .
H18 H 0.543566 0.851480 0.395241 0.039 Uiso 1 1 calc R . . . .
C19 C 0.6445(2) 0.6988(2) 0.36478(11) 0.0274(9) Uani 1 1 d . . . . .
C20 C 0.6965(2) 0.7397(3) 0.34804(12) 0.0352(10) Uani 1 1 d . . . . .
H20 H 0.683657 0.784702 0.340574 0.042 Uiso 1 1 calc R . . . .
C21 C 0.7673(3) 0.7156(4) 0.34201(14) 0.0472(14) Uani 1 1 d . . . . .
H21 H 0.802718 0.744193 0.330799 0.057 Uiso 1 1 calc R . . . .
C22 C 0.7853(3) 0.6504(4) 0.35238(14) 0.0486(15) Uani 1 1 d . . . . .
H22 H 0.832888 0.633152 0.347312 0.058 Uiso 1 1 calc R . . . .
C23 C 0.7344(3) 0.6085(3) 0.37045(15) 0.0469(14) Uani 1 1 d . . . . .
H23 H 0.747876 0.564012 0.378576 0.056 Uiso 1 1 calc R . . . .
C24 C 0.6637(2) 0.6334(3) 0.37620(13) 0.0345(10) Uani 1 1 d . . . . .
H24 H 0.628525 0.605390 0.388011 0.041 Uiso 1 1 calc R . . . .
C25 C 0.6232(3) 0.7795(3) 0.49872(12) 0.0331(10) Uani 1 1 d . . . . .
H25A H 0.641223 0.738952 0.511580 0.050 Uiso 1 1 calc GR . . . .
H25B H 0.599697 0.810774 0.515893 0.050 Uiso 1 1 calc GR . . . .
H25C H 0.664278 0.802868 0.486973 0.050 Uiso 1 1 calc GR . . . .
C26 C 0.3619(2) 0.7222(2) 0.46322(10) 0.0201(7) Uani 1 1 d . . . . .
H26 H 0.343059 0.678502 0.452513 0.024 Uiso 1 1 calc R . . . .
C27 C 0.3480(2) 0.7182(2) 0.50372(11) 0.0226(8) Uani 1 1 d . . . . .
C28 C 0.3165(2) 0.7705(2) 0.52370(11) 0.0294(9) Uani 1 1 d . . . . .
H28 H 0.301915 0.811696 0.512056 0.035 Uiso 1 1 calc R . . . .
C29 C 0.3059(3) 0.7631(3) 0.56090(12) 0.0372(11) Uani 1 1 d . . . . .
H29 H 0.284416 0.799339 0.574370 0.045 Uiso 1 1 calc R . . . .
C30 C 0.3265(3) 0.7036(3) 0.57806(12) 0.0385(11) Uani 1 1 d . . . . .
H30 H 0.319424 0.698877 0.603347 0.046 Uiso 1 1 calc R . . . .
C31 C 0.3572(3) 0.6507(3) 0.55856(13) 0.0383(11) Uani 1 1 d . . . . .
H31 H 0.371530 0.609502 0.570277 0.046 Uiso 1 1 calc R . . . .
C32 C 0.3671(3) 0.6584(2) 0.52178(12) 0.0304(9) Uani 1 1 d . . . . .
H32 H 0.387663 0.621484 0.508415 0.037 Uiso 1 1 calc R . . . .
C33 C 0.3208(2) 0.7805(2) 0.44495(10) 0.0236(8) Uani 1 1 d . . . . .
C34 C 0.3487(3) 0.8467(2) 0.44264(12) 0.0305(9) Uani 1 1 d . . . . .
H34 H 0.396983 0.856060 0.450900 0.037 Uiso 1 1 calc R . . . .
C35 C 0.3067(3) 0.8989(3) 0.42841(13) 0.0370(10) Uani 1 1 d . . . . .
H35 H 0.325937 0.944104 0.427366 0.044 Uiso 1 1 calc R . . . .
C36 C 0.2366(3) 0.8859(3) 0.41557(13) 0.0399(12) Uani 1 1 d . . . . .
H36 H 0.207623 0.922332 0.406252 0.048 Uiso 1 1 calc R . . . .
C37 C 0.2091(3) 0.8203(3) 0.41639(13) 0.0383(11) Uani 1 1 d . . . . .
H37 H 0.161724 0.811006 0.406939 0.046 Uiso 1 1 calc R . . . .
C38 C 0.2510(2) 0.7671(2) 0.43116(11) 0.0278(9) Uani 1 1 d . . . . .
H38 H 0.231941 0.721735 0.431808 0.033 Uiso 1 1 calc R . . . .
C39 C 0.3100(2) 0.55267(19) 0.35096(9) 0.0183(7) Uani 1 1 d . . . . .
C40 C 0.3483(2) 0.4931(2) 0.34142(10) 0.0195(7) Uani 1 1 d . . . . .
C41 C 0.3085(2) 0.4351(2) 0.33167(11) 0.0235(8) Uani 1 1 d . . . . .
H41 H 0.334028 0.394552 0.325081 0.028 Uiso 1 1 calc R . . . .
C42 C 0.2322(2) 0.4351(2) 0.33130(12) 0.0258(8) Uani 1 1 d . . . . .
C43 C 0.1961(2) 0.4954(2) 0.33920(11) 0.0235(8) Uani 1 1 d . . . . .
H43 H 0.144047 0.496085 0.338336 0.028 Uiso 1 1 calc R . . . .
C44 C 0.2333(2) 0.55547(19) 0.34843(10) 0.0190(7) Uani 1 1 d . . . . .
C45 C 0.1913(2) 0.62321(19) 0.35169(10) 0.0200(7) Uani 1 1 d . . . . .
H45 H 0.218587 0.652504 0.369315 0.024 Uiso 1 1 calc R . . . .
C46 C 0.1910(2) 0.6614(2) 0.31551(10) 0.0205(7) Uani 1 1 d . . . . .
C47 C 0.2196(2) 0.6334(2) 0.28373(11) 0.0243(8) Uani 1 1 d . . . . .
H47 H 0.237747 0.587716 0.283785 0.029 Uiso 1 1 calc R . . . .
C48 C 0.2216(2) 0.6717(2) 0.25202(11) 0.0272(9) Uani 1 1 d . . . . .
H48 H 0.242924 0.652667 0.230862 0.033 Uiso 1 1 calc R . . . .
C49 C 0.1929(3) 0.7370(2) 0.25119(12) 0.0314(9) Uani 1 1 d . . . . .
H49 H 0.194189 0.762887 0.229479 0.038 Uiso 1 1 calc R . . . .
C50 C 0.1624(3) 0.7646(2) 0.28197(12) 0.0315(9) Uani 1 1 d . . . . .
H50 H 0.141328 0.809151 0.281265 0.038 Uiso 1 1 calc R . . . .
C51 C 0.1622(2) 0.7275(2) 0.31404(11) 0.0269(8) Uani 1 1 d . . . . .
H51 H 0.142266 0.747565 0.335239 0.032 Uiso 1 1 calc R . . . .
C52 C 0.1135(2) 0.6148(2) 0.36611(11) 0.0216(8) Uani 1 1 d . . . . .
C53 C 0.0992(2) 0.6216(3) 0.40272(12) 0.0307(9) Uani 1 1 d . . . . .
H53 H 0.138250 0.631136 0.418934 0.037 Uiso 1 1 calc R . . . .
C54 C 0.0280(3) 0.6147(3) 0.41594(13) 0.0401(11) Uani 1 1 d . . . . .
H54 H 0.018849 0.619608 0.441048 0.048 Uiso 1 1 calc R . . . .
C55 C -0.0292(3) 0.6007(3) 0.39261(13) 0.0342(10) Uani 1 1 d . . . . .
H55 H -0.077770 0.596610 0.401556 0.041 Uiso 1 1 calc R . . . .
C56 C -0.0151(2) 0.5927(2) 0.35600(12) 0.0266(8) Uani 1 1 d . . . . .
H56 H -0.054015 0.582095 0.339906 0.032 Uiso 1 1 calc R . . . .
C57 C 0.0555(2) 0.6001(2) 0.34293(11) 0.0236(8) Uani 1 1 d . . . . .
H57 H 0.064505 0.595182 0.317810 0.028 Uiso 1 1 calc R . . . .
C58 C 0.1907(3) 0.3696(2) 0.32352(15) 0.0355(10) Uani 1 1 d . . . . .
H58A H 0.203324 0.334918 0.341633 0.053 Uiso 1 1 calc GR . . . .
H58B H 0.203880 0.352708 0.299459 0.053 Uiso 1 1 calc GR . . . .
H58C H 0.137892 0.378663 0.324409 0.053 Uiso 1 1 calc GR . . . .
C59 C 0.4321(2) 0.49275(19) 0.34001(10) 0.0204(7) Uani 1 1 d . . . . .
H59 H 0.449062 0.514530 0.362981 0.024 Uiso 1 1 calc R . . . .
C60 C 0.4642(2) 0.4203(2) 0.33976(12) 0.0243(8) Uani 1 1 d . . . . .
C61 C 0.4912(3) 0.3897(2) 0.30856(13) 0.0353(10) Uani 1 1 d . . . . .
H61 H 0.489980 0.413861 0.286303 0.042 Uiso 1 1 calc R . . . .
C62 C 0.5201(3) 0.3232(3) 0.30992(17) 0.0458(13) Uani 1 1 d . . . . .
H62 H 0.538163 0.302301 0.288535 0.055 Uiso 1 1 calc R . . . .
C63 C 0.5225(3) 0.2879(2) 0.34232(17) 0.0425(12) Uani 1 1 d . . . . .
H63 H 0.542123 0.242760 0.343176 0.051 Uiso 1 1 calc R . . . .
C64 C 0.4962(3) 0.3184(3) 0.37341(15) 0.0379(11) Uani 1 1 d . . . . .
H64 H 0.497650 0.294206 0.395676 0.045 Uiso 1 1 calc R . . . .
C65 C 0.4676(2) 0.3844(2) 0.37210(13) 0.0300(9) Uani 1 1 d . . . . .
H65 H 0.450183 0.405216 0.393623 0.036 Uiso 1 1 calc R . . . .
C66 C 0.4614(2) 0.5373(2) 0.30962(11) 0.0239(8) Uani 1 1 d . . . . .
C67 C 0.5309(3) 0.5658(2) 0.31405(13) 0.0324(10) Uani 1 1 d . . . . .
H67 H 0.557940 0.556401 0.335397 0.039 Uiso 1 1 calc R . . . .
C68 C 0.5610(3) 0.6076(3) 0.28769(14) 0.0415(12) Uani 1 1 d . . . . .
H68 H 0.608345 0.626825 0.291012 0.050 Uiso 1 1 calc R . . . .
C69 C 0.5224(3) 0.6212(3) 0.25699(15) 0.0477(14) Uani 1 1 d . . . . .
H69 H 0.542784 0.650523 0.239128 0.057 Uiso 1 1 calc R . . . .
C70 C 0.4533(4) 0.5924(3) 0.25161(14) 0.0472(13) Uani 1 1 d . . . . .
H70 H 0.427000 0.601687 0.230033 0.057 Uiso 1 1 calc R . . . .
C71 C 0.4229(3) 0.5498(2) 0.27793(12) 0.0339(10) Uani 1 1 d . . . . .
H71 H 0.376184 0.529530 0.274214 0.041 Uiso 1 1 calc R . . . .
Cl3 Cl 0.36436(9) 0.94454(7) 0.52532(5) 0.0612(4) Uani 1 1 d . . . . .
Cl4 Cl 0.31990(12) 1.06068(12) 0.56810(7) 0.0887(7) Uani 1 1 d . . . . .
Cl5 Cl 0.45820(10) 1.06253(9) 0.53114(6) 0.0736(5) Uani 1 1 d . . . . .
C72 C 0.3670(4) 1.0346(3) 0.5297(2) 0.0599(16) Uani 1 1 d . . . . .
H72 H 0.342777 1.055392 0.508054 0.072 Uiso 1 1 calc R . . . .
Cl6 Cl 0.69045(13) 0.96290(17) 0.31021(12) 0.1325(13) Uani 1 1 d . . . . .
Cl7 Cl 0.82604(12) 0.92628(12) 0.34292(6) 0.0841(6) Uani 1 1 d . . . . .
Cl8 Cl 0.8200(2) 0.94439(17) 0.26591(7) 0.1164(9) Uani 1 1 d . . . . .
C73 C 0.7853(5) 0.9713(4) 0.3076(2) 0.074(2) Uani 1 1 d . . . . .
H73 H 0.797581 1.020949 0.310595 0.089 Uiso 1 1 calc R . . . .

loop_
_atom_site_aniso_label
_atom_site_aniso_U_11
_atom_site_aniso_U_22
_atom_site_aniso_U_33
_atom_site_aniso_U_23
_atom_site_aniso_U_13
_atom_site_aniso_U_12
Pt1 0.01860(9) 0.02105(9) 0.01677(8) 0.00365(5) -0.00117(6) 0.00155(6)
Cl1 0.0187(4) 0.0303(4) 0.0262(4) 0.0052(3) 0.0011(3) -0.0001(4)
Cl2 0.0190(4) 0.0324(5) 0.0255(4) 0.0041(3) -0.0012(3) 0.0048(4)
S1 0.0280(5) 0.0291(5) 0.0221(4) 0.0077(4) -0.0016(4) 0.0018(4)
N1 0.0139(14) 0.0192(14) 0.0160(14) 0.0014(11) -0.0018(11) -0.0004(12)
N2 0.0149(14) 0.0178(14) 0.0156(13) 0.0033(11) -0.0017(11) 0.0016(12)
C1 0.039(3) 0.029(2) 0.039(2) 0.0103(18) -0.004(2) 0.006(2)
C2 0.037(3) 0.051(3) 0.032(2) 0.016(2) 0.004(2) -0.001(2)
C3 0.0127(17) 0.0246(18) 0.0167(16) -0.0030(13) 0.0007(13) 0.0017(15)
C4 0.0171(18) 0.0221(18) 0.0197(17) 0.0056(14) -0.0001(14) -0.0006(15)
C5 0.0183(18) 0.0232(18) 0.0179(16) 0.0036(14) 0.0004(14) -0.0015(15)
C6 0.0167(17) 0.0193(16) 0.0173(16) 0.0008(13) -0.0037(14) 0.0010(14)
C7 0.0195(18) 0.0192(17) 0.0202(17) 0.0023(13) -0.0017(14) 0.0058(15)
C8 0.0233(19) 0.0262(18) 0.0178(17) -0.0006(14) -0.0016(15) 0.0025(16)
C9 0.0219(19) 0.0264(19) 0.0213(18) -0.0018(14) -0.0053(15) 0.0014(17)
C10 0.0169(18) 0.0279(19) 0.0254(19) -0.0016(15) -0.0016(15) -0.0004(16)
C11 0.0182(18) 0.0224(17) 0.0189(17) -0.0019(13) -0.0022(14) 0.0033(15)
C12 0.0139(17) 0.0274(19) 0.0219(18) -0.0036(14) -0.0010(14) 0.0010(15)
C13 0.0161(18) 0.030(2) 0.0257(19) -0.0004(16) 0.0037(15) -0.0054(16)
C14 0.030(2) 0.039(2) 0.025(2) 0.0021(17) 0.0012(17) 0.000(2)
C15 0.040(3) 0.052(3) 0.028(2) 0.010(2) 0.001(2) -0.002(2)
C16 0.041(3) 0.036(2) 0.045(3) 0.014(2) 0.001(2) -0.003(2)
C17 0.049(3) 0.027(2) 0.046(3) 0.0019(19) 0.001(2) -0.001(2)
C18 0.037(2) 0.031(2) 0.029(2) 0.0003(17) -0.0015(18) -0.006(2)
C19 0.0153(19) 0.046(2) 0.0208(18) -0.0113(17) 0.0007(15) 0.0014(18)
C20 0.020(2) 0.062(3) 0.024(2) -0.004(2) 0.0002(17) -0.005(2)
C21 0.020(2) 0.093(5) 0.028(2) -0.009(3) 0.0009(18) -0.003(3)
C22 0.018(2) 0.092(5) 0.036(3) -0.020(3) -0.0020(19) 0.013(3)
C23 0.034(3) 0.059(3) 0.048(3) -0.022(3) -0.014(2) 0.021(3)
C24 0.020(2) 0.043(3) 0.040(2) -0.011(2) -0.0063(18) 0.006(2)
C25 0.025(2) 0.050(3) 0.024(2) -0.0062(18) -0.0064(17) -0.001(2)
C26 0.0187(18) 0.0232(18) 0.0184(17) -0.0002(14) 0.0004(14) 0.0016(15)
C27 0.0151(17) 0.032(2) 0.0209(18) -0.0011(15) 0.0005(14) 0.0000(16)
C28 0.027(2) 0.038(2) 0.0237(19) -0.0028(16) -0.0003(17) 0.0065(19)
C29 0.031(2) 0.056(3) 0.024(2) -0.0054(19) 0.0036(18) 0.013(2)
C30 0.034(2) 0.061(3) 0.0198(19) 0.0028(19) 0.0038(18) 0.010(2)
C31 0.042(3) 0.045(3) 0.028(2) 0.0048(19) 0.000(2) 0.005(2)
C32 0.032(2) 0.035(2) 0.025(2) 0.0011(17) 0.0047(17) 0.009(2)
C33 0.0192(18) 0.034(2) 0.0175(17) 0.0001(15) 0.0023(15) 0.0072(17)
C34 0.029(2) 0.029(2) 0.033(2) 0.0047(17) 0.0015(18) 0.0042(18)
C35 0.042(3) 0.034(2) 0.035(2) 0.0063(18) 0.003(2) 0.012(2)
C36 0.042(3) 0.047(3) 0.030(2) 0.006(2) -0.003(2) 0.022(2)
C37 0.027(2) 0.061(3) 0.027(2) -0.005(2) -0.0075(18) 0.011(2)
C38 0.023(2) 0.038(2) 0.0223(18) -0.0031(16) 0.0000(16) 0.0043(18)
C39 0.0189(18) 0.0203(17) 0.0158(15) 0.0020(13) -0.0005(14) -0.0010(15)
C40 0.0183(18) 0.0241(18) 0.0160(16) 0.0013(13) 0.0006(14) 0.0009(16)
C41 0.0221(19) 0.0199(18) 0.0287(19) -0.0009(14) -0.0003(16) -0.0012(16)
C42 0.023(2) 0.0233(19) 0.031(2) 0.0012(15) -0.0026(16) -0.0038(17)
C43 0.0164(18) 0.0251(19) 0.0291(19) 0.0009(15) -0.0014(15) -0.0001(16)
C44 0.0179(18) 0.0239(18) 0.0153(16) 0.0017(13) -0.0012(13) -0.0005(16)
C45 0.0144(17) 0.0233(18) 0.0224(17) 0.0003(14) -0.0012(14) 0.0003(15)
C46 0.0146(17) 0.0250(18) 0.0220(17) 0.0005(14) -0.0017(14) -0.0031(16)
C47 0.0198(19) 0.030(2) 0.0235(18) -0.0019(15) -0.0027(15) -0.0004(17)
C48 0.024(2) 0.038(2) 0.0194(18) -0.0019(16) -0.0026(15) -0.0033(19)
C49 0.036(2) 0.033(2) 0.0251(19) 0.0072(17) -0.0066(18) -0.008(2)
C50 0.038(2) 0.0240(19) 0.033(2) 0.0018(16) -0.0071(19) -0.0024(19)
C51 0.029(2) 0.0256(19) 0.0257(19) -0.0023(15) -0.0022(17) 0.0025(17)
C52 0.0181(18) 0.0218(18) 0.0250(19) 0.0012(14) 0.0004(15) 0.0016(15)
C53 0.022(2) 0.044(2) 0.025(2) -0.0004(18) -0.0006(17) -0.0027(19)
C54 0.026(2) 0.066(3) 0.028(2) 0.000(2) 0.0068(18) -0.002(2)
C55 0.021(2) 0.047(3) 0.034(2) 0.0047(19) 0.0048(18) -0.001(2)
C56 0.0182(19) 0.030(2) 0.032(2) 0.0020(16) -0.0033(16) -0.0008(17)
C57 0.0180(18) 0.0266(19) 0.0262(19) 0.0003(15) -0.0007(15) 0.0033(16)
C58 0.026(2) 0.025(2) 0.055(3) -0.0043(19) -0.003(2) -0.0082(19)
C59 0.0167(18) 0.0194(17) 0.0249(18) -0.0023(14) 0.0027(14) -0.0009(15)
C60 0.0151(18) 0.0263(19) 0.031(2) -0.0031(16) -0.0011(15) 0.0008(16)
C61 0.038(3) 0.032(2) 0.036(2) -0.0070(18) -0.001(2) 0.006(2)
C62 0.046(3) 0.035(2) 0.056(3) -0.013(2) 0.003(3) 0.007(2)
C63 0.028(2) 0.026(2) 0.073(4) 0.000(2) -0.004(2) 0.008(2)
C64 0.029(2) 0.034(2) 0.051(3) 0.009(2) -0.006(2) -0.001(2)
C65 0.023(2) 0.029(2) 0.037(2) 0.0037(17) 0.0027(18) 0.0000(18)
C66 0.023(2) 0.0231(18) 0.0259(19) -0.0040(15) 0.0094(16) 0.0015(16)
C67 0.029(2) 0.032(2) 0.036(2) -0.0061(18) 0.0113(19) -0.0070(19)
C68 0.045(3) 0.040(3) 0.040(3) -0.010(2) 0.024(2) -0.016(2)
C69 0.063(4) 0.036(3) 0.043(3) -0.003(2) 0.031(3) -0.012(3)
C70 0.067(4) 0.047(3) 0.027(2) 0.002(2) 0.010(2) 0.002(3)
C71 0.040(3) 0.035(2) 0.027(2) 0.0020(18) 0.0074(19) -0.004(2)
Cl3 0.0618(9) 0.0445(7) 0.0772(10) -0.0081(7) -0.0260(8) 0.0001(7)
Cl4 0.0631(10) 0.0897(13) 0.1133(17) -0.0450(12) 0.0225(11) -0.0168(10)
Cl5 0.0584(10) 0.0570(9) 0.1055(14) -0.0196(9) 0.0150(9) -0.0084(8)
C72 0.058(4) 0.045(3) 0.077(4) -0.007(3) -0.009(3) -0.002(3)
Cl6 0.0563(12) 0.129(2) 0.212(4) -0.054(2) -0.0380(17) 0.0032(13)
Cl7 0.0802(13) 0.0863(12) 0.0856(13) 0.0254(11) 0.0028(11) 0.0134(11)
Cl8 0.145(3) 0.138(2) 0.0658(12) -0.0183(14) -0.0113(15) -0.013(2)
C73 0.069(5) 0.073(5) 0.081(5) 0.000(4) -0.012(4) -0.001(4)

loop_
_atom_type_symbol
_atom_type_description
_atom_type_scat_dispersion_real
_atom_type_scat_dispersion_imag
_atom_type_scat_source
C C 0.0181 0.0091 'International Tables Vol C Tables 4.2.6.8 and 6.1.1.4'
H H 0.0000 0.0000 'International Tables Vol C Tables 4.2.6.8 and 6.1.1.4'
Cl Cl 0.3639 0.7018 'International Tables Vol C Tables 4.2.6.8 and 6.1.1.4'
N N 0.0311 0.0180 'International Tables Vol C Tables 4.2.6.8 and 6.1.1.4'
Pt Pt -4.5932 6.9264 'International Tables Vol C Tables 4.2.6.8 and 6.1.1.4'
S S 0.3331 0.5567 'International Tables Vol C Tables 4.2.6.8 and 6.1.1.4'

loop_
_exptl_crystal_face_index_h
_exptl_crystal_face_index_k
_exptl_crystal_face_index_l
_exptl_crystal_face_perp_dist
6 10 -4 0.0348
-11 0 -6 0.0171
9 -6 9 0.0429
10 4 9 0.0374
9 -1 -14 0.0361
6 -3 -20 0.0358
-7 -5 -16 0.0456
-5 4 21 0.0151
0 0 24 0.0297

loop_
_geom_angle_atom_site_label_1
_geom_angle_atom_site_label_2
_geom_angle_atom_site_label_3
_geom_angle
_geom_angle_site_symmetry_1
_geom_angle_site_symmetry_3
_geom_angle_publ_flag
Cl1 Pt1 S1 93.44(3) . . ?
Cl2 Pt1 Cl1 179.52(4) . . ?
Cl2 Pt1 S1 86.88(3) . . ?
C3 Pt1 Cl1 89.67(11) . . ?
C3 Pt1 Cl2 89.97(11) . . ?
C3 Pt1 S1 172.09(11) . . ?
C1 S1 Pt1 110.04(16) . . ?
C1 S1 C2 99.6(3) . . ?
C2 S1 Pt1 113.37(16) . . ?
C3 N1 C4 110.4(3) . . ?
C3 N1 C6 125.0(3) . . ?
C4 N1 C6 124.3(3) . . ?
C3 N2 C5 110.4(3) . . ?
C3 N2 C39 124.4(3) . . ?
C5 N2 C39 125.2(3) . . ?
N1 C3 Pt1 126.7(3) . . ?
N2 C3 Pt1 128.6(3) . . ?
N2 C3 N1 104.5(3) . . ?
C5 C4 N1 107.5(3) . . ?
C4 C5 N2 107.2(3) . . ?
C7 C6 N1 119.8(3) . . ?
C7 C6 C11 120.9(3) . . ?
C11 C6 N1 119.3(3) . . ?
C6 C7 C26 120.0(3) . . ?
C8 C7 C6 118.5(4) . . ?
C8 C7 C26 121.3(3) . . ?
C7 C8 C9 121.9(4) . . ?
C8 C9 C25 121.1(4) . . ?
C10 C9 C8 117.9(4) . . ?
C10 C9 C25 120.9(4) . . ?
C11 C10 C9 122.3(4) . . ?
C6 C11 C12 121.7(3) . . ?
C10 C11 C6 118.1(4) . . ?
C10 C11 C12 119.8(4) . . ?
C11 C12 C19 112.5(3) . . ?
C13 C12 C11 111.1(3) . . ?
C13 C12 C19 112.7(3) . . ?
C14 C13 C12 119.3(4) . . ?
C14 C13 C18 117.8(4) . . ?
C18 C13 C12 122.8(4) . . ?
C15 C14 C13 121.2(5) . . ?
C16 C15 C14 120.6(4) . . ?
C17 C16 C15 119.0(5) . . ?
C16 C17 C18 120.5(5) . . ?
C17 C18 C13 121.0(4) . . ?
C20 C19 C12 122.1(4) . . ?
C20 C19 C24 119.4(4) . . ?
C24 C19 C12 118.4(4) . . ?
C19 C20 C21 120.9(5) . . ?
C22 C21 C20 119.4(5) . . ?
C21 C22 C23 120.9(5) . . ?
C24 C23 C22 118.8(6) . . ?
C19 C24 C23 120.5(5) . . ?
C27 C26 C7 112.3(3) . . ?
C33 C26 C7 110.3(3) . . ?
C33 C26 C27 113.2(3) . . ?
C28 C27 C26 124.0(4) . . ?
C28 C27 C32 117.7(4) . . ?
C32 C27 C26 118.3(4) . . ?
C27 C28 C29 120.5(4) . . ?
C30 C29 C28 120.3(4) . . ?
C29 C30 C31 120.0(4) . . ?
C30 C31 C32 119.3(5) . . ?
C31 C32 C27 122.1(4) . . ?
C34 C33 C26 122.7(4) . . ?
C34 C33 C38 119.0(4) . . ?
C38 C33 C26 118.2(4) . . ?
C35 C34 C33 120.3(5) . . ?
C34 C35 C36 120.6(5) . . ?
C37 C36 C35 119.9(4) . . ?
C36 C37 C38 119.9(4) . . ?
C33 C38 C37 120.2(4) . . ?
C40 C39 N2 119.6(3) . . ?
C40 C39 C44 120.8(4) . . ?
C44 C39 N2 119.5(3) . . ?
C39 C40 C59 120.7(3) . . ?
C41 C40 C39 118.6(4) . . ?
C41 C40 C59 120.7(3) . . ?
C40 C41 C42 121.7(4) . . ?
C41 C42 C58 120.2(4) . . ?
C43 C42 C41 118.4(4) . . ?
C43 C42 C58 121.4(4) . . ?
C42 C43 C44 122.3(4) . . ?
C39 C44 C45 121.8(3) . . ?
C43 C44 C39 118.0(4) . . ?
C43 C44 C45 120.0(3) . . ?
C44 C45 C46 110.6(3) . . ?
C52 C45 C44 113.6(3) . . ?
C52 C45 C46 110.7(3) . . ?
C47 C46 C45 123.0(4) . . ?
C51 C46 C45 119.0(3) . . ?
C51 C46 C47 118.0(4) . . ?
C48 C47 C46 120.7(4) . . ?
C49 C48 C47 120.3(4) . . ?
C48 C49 C50 119.8(4) . . ?
C49 C50 C51 120.2(4) . . ?
C50 C51 C46 120.9(4) . . ?
C53 C52 C45 120.5(4) . . ?
C53 C52 C57 118.6(4) . . ?
C57 C52 C45 120.9(4) . . ?
C52 C53 C54 120.6(4) . . ?
C55 C54 C53 120.2(4) . . ?
C54 C55 C56 119.5(4) . . ?
C57 C56 C55 120.1(4) . . ?
C56 C57 C52 120.9(4) . . ?
C60 C59 C40 112.8(3) . . ?
C66 C59 C40 112.0(3) . . ?
C66 C59 C60 112.9(3) . . ?
C61 C60 C59 122.5(4) . . ?
C65 C60 C59 118.6(4) . . ?
C65 C60 C61 118.9(4) . . ?
C60 C61 C62 120.1(5) . . ?
C63 C62 C61 120.3(5) . . ?
C64 C63 C62 119.8(4) . . ?
C63 C64 C65 120.0(5) . . ?
C64 C65 C60 121.0(5) . . ?
C67 C66 C59 117.4(4) . . ?
C71 C66 C59 123.3(4) . . ?
C71 C66 C67 119.3(4) . . ?
C68 C67 C66 120.8(5) . . ?
C69 C68 C67 119.8(5) . . ?
C68 C69 C70 120.5(5) . . ?
C71 C70 C69 120.0(5) . . ?
C66 C71 C70 119.6(5) . . ?
Cl4 C72 Cl3 110.6(4) . . ?
Cl4 C72 Cl5 110.7(4) . . ?
Cl5 C72 Cl3 109.7(4) . . ?
Cl6 C73 Cl7 109.6(5) . . ?
Cl6 C73 Cl8 112.4(5) . . ?
Cl7 C73 Cl8 110.9(5) . . ?

loop_
_geom_bond_atom_site_label_1
_geom_bond_atom_site_label_2
_geom_bond_distance
_geom_bond_site_symmetry_2
_geom_bond_publ_flag
Pt1 Cl1 2.3113(9) . ?
Pt1 Cl2 2.3096(9) . ?
Pt1 S1 2.3353(9) . ?
Pt1 C3 1.988(4) . ?
S1 C1 1.796(5) . ?
S1 C2 1.799(5) . ?
N1 C3 1.368(5) . ?
N1 C4 1.384(5) . ?
N1 C6 1.451(5) . ?
N2 C3 1.363(5) . ?
N2 C5 1.391(5) . ?
N2 C39 1.446(5) . ?
C4 C5 1.331(6) . ?
C6 C7 1.403(5) . ?
C6 C11 1.409(6) . ?
C7 C8 1.386(6) . ?
C7 C26 1.531(5) . ?
C8 C9 1.400(6) . ?
C9 C10 1.391(6) . ?
C9 C25 1.504(6) . ?
C10 C11 1.388(6) . ?
C11 C12 1.524(5) . ?
C12 C13 1.521(6) . ?
C12 C19 1.535(5) . ?
C13 C14 1.393(6) . ?
C13 C18 1.397(6) . ?
C14 C15 1.392(7) . ?
C15 C16 1.386(8) . ?
C16 C17 1.385(8) . ?
C17 C18 1.395(7) . ?
C19 C20 1.385(7) . ?
C19 C24 1.390(7) . ?
C20 C21 1.393(7) . ?
C21 C22 1.368(10) . ?
C22 C23 1.407(9) . ?
C23 C24 1.394(7) . ?
C26 C27 1.524(5) . ?
C26 C33 1.520(5) . ?
C27 C28 1.384(6) . ?
C27 C32 1.390(6) . ?
C28 C29 1.399(6) . ?
C29 C30 1.375(8) . ?
C30 C31 1.378(7) . ?
C31 C32 1.382(6) . ?
C33 C34 1.392(6) . ?
C33 C38 1.397(6) . ?
C34 C35 1.378(7) . ?
C35 C36 1.389(8) . ?
C36 C37 1.375(8) . ?
C37 C38 1.400(7) . ?
C39 C40 1.401(5) . ?
C39 C44 1.405(5) . ?
C40 C41 1.391(6) . ?
C40 C59 1.530(5) . ?
C41 C42 1.393(6) . ?
C42 C43 1.380(6) . ?
C42 C58 1.513(6) . ?
C43 C44 1.397(6) . ?
C44 C45 1.531(5) . ?
C45 C46 1.533(5) . ?
C45 C52 1.526(5) . ?
C46 C47 1.399(6) . ?
C46 C51 1.393(6) . ?
C47 C48 1.393(6) . ?
C48 C49 1.377(7) . ?
C49 C50 1.379(7) . ?
C50 C51 1.391(6) . ?
C52 C53 1.387(6) . ?
C52 C57 1.393(6) . ?
C53 C54 1.395(6) . ?
C54 C55 1.383(7) . ?
C55 C56 1.389(7) . ?
C56 C57 1.385(6) . ?
C59 C60 1.529(5) . ?
C59 C66 1.519(5) . ?
C60 C61 1.391(6) . ?
C60 C65 1.390(6) . ?
C61 C62 1.400(7) . ?
C62 C63 1.385(9) . ?
C63 C64 1.382(8) . ?
C64 C65 1.389(7) . ?
C66 C67 1.394(6) . ?
C66 C71 1.390(7) . ?
C67 C68 1.386(7) . ?
C68 C69 1.363(9) . ?
C69 C70 1.396(9) . ?
C70 C71 1.396(7) . ?
Cl3 C72 1.764(6) . ?
Cl4 C72 1.739(8) . ?
Cl5 C72 1.753(7) . ?
Cl6 C73 1.742(9) . ?
Cl7 C73 1.743(8) . ?
Cl8 C73 1.749(9) . ?

loop_
_exptl_oxdiff_crystal_face_indexfrac_h
_exptl_oxdiff_crystal_face_indexfrac_k
_exptl_oxdiff_crystal_face_indexfrac_l
_exptl_oxdiff_crystal_face_x
_exptl_oxdiff_crystal_face_y
_exptl_oxdiff_crystal_face_z
6.4885 10.3967 -3.8396 0.2372 0.6730 0.7006
-11.4167 0.1590 -6.4323 0.0936 0.2623 -0.9604
9.2940 -6.0576 9.4733 -0.2403 -0.6783 0.6944
10.1930 4.1644 9.3799 -0.2392 0.0857 0.9672
9.3748 -1.3707 -14.4714 0.7336 -0.2585 0.6285
5.8172 -3.3256 -19.9723 0.9091 -0.3209 0.2657
-7.2475 -5.1377 -16.3368 0.5692 -0.2021 -0.7970
-5.2036 3.5703 20.5102 -0.9224 0.3257 -0.2078
0.0000 0.0000 24.0001 -0.9824 -0.0630 0.1650
